data_4121539
loop_
_publ_author_name
'Zhang, Peng'
'Zhang, Li'
'Wang, Chao'
'Xue, Shufang'
'Lin, Shuang-Yan'
'Tang, Jinkui'

_publ_section_title
;
 Equatorially coordinated lanthanide single ion magnets.
;
_journal_issue 12
_journal_name_full 'Journal of the American Chemical Society'
_journal_page_first 4484
_journal_page_last 4487
_journal_paper_doi 10.1021/ja500793x
_journal_volume 136
_journal_year 2014
_chemical_formula_sum 'C44 H70 Er N3 O2'
_chemical_formula_weight 840.29
_chemical_name_systematic
; 
 ? 
;
_space_group_IT_number 4
_symmetry_cell_setting monoclinic
_symmetry_space_group_name_Hall 'P 2yb'
_symmetry_space_group_name_H-M 'P 1 21 1'
_atom_sites_solution_hydrogens geom
_atom_sites_solution_primary direct
_atom_sites_solution_secondary difmap
_audit_creation_method SHELXL-97
_cell_angle_alpha 90.00
_cell_angle_beta 112.1440(10)
_cell_angle_gamma 90.00
_cell_formula_units_Z 2
_cell_length_a 9.7539(6)
_cell_length_b 19.1763(12)
_cell_length_c 12.7327(8)
_cell_measurement_reflns_used 6768
_cell_measurement_temperature 186(2)
_cell_measurement_theta_max 24.11
_cell_measurement_theta_min 2.49
_cell_volume 2205.9(2)
_computing_cell_refinement 'Bruker SMART'
_computing_data_collection 'Bruker SMART'
_computing_data_reduction 'Bruker SAINT'
_computing_molecular_graphics 'Bruker SHELXTL'
_computing_publication_material 'Bruker SHELXTL'
_computing_structure_refinement 'SHELXL-97 (Sheldrick, 1997)'
_computing_structure_solution 'SHELXS-97 (Sheldrick, 1990)'
_diffrn_ambient_temperature 186(2)
_diffrn_measured_fraction_theta_full 0.993
_diffrn_measured_fraction_theta_max 0.993
_diffrn_measurement_device_type 'CCD area detector'
_diffrn_radiation_monochromator graphite
_diffrn_radiation_source 'fine-focus sealed tube'
_diffrn_radiation_type MoK\a
_diffrn_radiation_wavelength 0.71073
_diffrn_reflns_av_R_equivalents 0.0230
_diffrn_reflns_av_sigmaI/netI 0.0502
_diffrn_reflns_limit_h_max 11
_diffrn_reflns_limit_h_min -11
_diffrn_reflns_limit_k_max 23
_diffrn_reflns_limit_k_min -22
_diffrn_reflns_limit_l_max 15
_diffrn_reflns_limit_l_min -15
_diffrn_reflns_number 13644
_diffrn_reflns_theta_full 26.04
_diffrn_reflns_theta_max 26.04
_diffrn_reflns_theta_min 1.73
_exptl_absorpt_coefficient_mu 1.938
_exptl_crystal_colour pink
_exptl_crystal_density_diffrn 1.265
_exptl_crystal_density_method 'not measured'
_exptl_crystal_description block
_exptl_crystal_F_000 878
_refine_diff_density_max 1.081
_refine_diff_density_min -0.460
_refine_diff_density_rms 0.090
_refine_ls_abs_structure_details 'Flack H D (1983), Acta Cryst. A39, 876-881'
_refine_ls_abs_structure_Flack 0.013(12)
_refine_ls_extinction_method none
_refine_ls_goodness_of_fit_ref 1.048
_refine_ls_hydrogen_treatment constr
_refine_ls_matrix_type full
_refine_ls_number_parameters 480
_refine_ls_number_reflns 7895
_refine_ls_number_restraints 59
_refine_ls_restrained_S_all 1.069
_refine_ls_R_factor_all 0.0376
_refine_ls_R_factor_gt 0.0336
_refine_ls_shift/su_max 0.038
_refine_ls_shift/su_mean 0.003
_refine_ls_structure_factor_coef Fsqd
_refine_ls_weighting_details 'calc w=1/[\s^2^(Fo^2^)+(0.0450P)^2^+0.4632P] where P=(Fo^2^+2Fc^2^)/3'
_refine_ls_weighting_scheme calc
_refine_ls_wR_factor_gt 0.0829
_refine_ls_wR_factor_ref 0.0879
_reflns_number_gt 7265
_reflns_number_total 7895
_reflns_threshold_expression >2sigma(I)
_cod_data_source_file ja500793x_si_002.cif
_cod_data_source_block 2b_Er
_cod_depositor_comments
;
The following automatic conversions were performed:

'_symmetry_cell_setting' value 'Monoclinic' changed to 'monoclinic'
according to
/usr/data/users/saulius/crontab/automatic-downloads/current/ACS/lib/dictionaries/cif_core.dic
dictionary named 'cif_core.dic' version 2.4.2 from 2011-04-26.

Automatic conversion script
Id: cif_fix_values 2281 2013-09-26 08:29:07Z andrius 
;
_cod_original_sg_symbol_H-M P2(1)
_cod_database_code 4121539

loop_
_symmetry_equiv_pos_as_xyz
'x, y, z'
'-x, y+1/2, -z'

loop_
_atom_site_label
_atom_site_type_symbol
_atom_site_fract_x
_atom_site_fract_y
_atom_site_fract_z
_atom_site_U_iso_or_equiv
_atom_site_adp_type
_atom_site_occupancy
_atom_site_symmetry_multiplicity
_atom_site_calc_flag
_atom_site_refinement_flags
_atom_site_disorder_assembly
_atom_site_disorder_group
Er1 Er 0.39278(2) 0.42297(2) 0.709131(15) 0.03767(8) Uani 1 1 d . . .
N1 N 0.5023(7) 0.3763(3) 0.8737(5) 0.081(2) Uani 1 1 d U . .
H1 H 0.5847 0.3987 0.9000 0.097 Uiso 1 1 calc R . .
N2 N 0.5330(5) 0.5152(2) 0.7437(4) 0.0441(11) Uani 1 1 d . . .
H2 H 0.5640 0.5182 0.8163 0.053 Uiso 1 1 calc R . .
N3 N 0.2093(5) 0.3871(3) 0.5523(4) 0.0478(11) Uani 1 1 d . . .
H3 H 0.2018 0.4175 0.5008 0.057 Uiso 1 1 calc R . .
O1 O 0.2112(4) 0.4929(2) 0.7379(4) 0.0505(10) Uani 1 1 d . . .
O2 O 0.5496(5) 0.3702(2) 0.6296(4) 0.0544(10) Uani 1 1 d . . .
C1 C 0.2268(17) 0.4062(9) 1.0520(13) 0.181(6) Uani 1 1 d U . .
H1A H 0.1573 0.3759 0.9976 0.271 Uiso 1 1 calc R . .
H1B H 0.1832 0.4514 1.0486 0.271 Uiso 1 1 calc R . .
H1C H 0.2523 0.3871 1.1267 0.271 Uiso 1 1 calc R . .
C2 C 0.4800(17) 0.4721(7) 1.0898(13) 0.150(5) Uani 1 1 d U . .
H2A H 0.4291 0.5160 1.0717 0.225 Uiso 1 1 calc R . .
H2B H 0.5648 0.4734 1.0689 0.225 Uiso 1 1 calc R . .
H2C H 0.5115 0.4636 1.1697 0.225 Uiso 1 1 calc R . .
C3 C 0.3744(11) 0.4130(8) 1.0235(10) 0.123(4) Uani 1 1 d . . .
H3A H 0.3410 0.4255 0.9430 0.148 Uiso 1 1 calc R . .
C4 C 0.4484(8) 0.3450(4) 1.0354(6) 0.0646(19) Uani 1 1 d . . .
C5 C 0.4567(9) 0.2967(5) 1.1208(7) 0.083(2) Uani 1 1 d . . .
H5 H 0.4077 0.3063 1.1693 0.099 Uiso 1 1 calc R . .
C6 C 0.5350(8) 0.2362(5) 1.1340(6) 0.075(2) Uani 1 1 d . . .
H6 H 0.5433 0.2054 1.1926 0.090 Uiso 1 1 calc R . .
C7 C 0.5998(8) 0.2222(4) 1.0602(6) 0.0643(19) Uani 1 1 d . . .
H7 H 0.6512 0.1805 1.0672 0.077 Uiso 1 1 calc R . .
C8 C 0.5926(7) 0.2670(3) 0.9755(6) 0.0540(15) Uani 1 1 d . . .
C9 C 0.5152(7) 0.3301(3) 0.9620(5) 0.0509(15) Uani 1 1 d . . .
C10 C 0.6763(15) 0.2507(6) 0.8995(9) 0.099(3) Uani 1 1 d . . .
H10 H 0.6157 0.2676 0.8234 0.119 Uiso 1 1 calc R . .
C11 C 0.8351(12) 0.2910(8) 0.9382(12) 0.125(5) Uani 1 1 d . . .
H11A H 0.8227 0.3387 0.9556 0.187 Uiso 1 1 calc R . .
H11B H 0.8711 0.2893 0.8777 0.187 Uiso 1 1 calc R . .
H11C H 0.9050 0.2687 1.0042 0.187 Uiso 1 1 calc R . .
C12 C 0.6989(15) 0.1700(7) 0.8891(12) 0.150(6) Uani 1 1 d . . .
H12A H 0.7549 0.1512 0.9627 0.225 Uiso 1 1 calc R . .
H12B H 0.7514 0.1622 0.8397 0.225 Uiso 1 1 calc R . .
H12C H 0.6042 0.1474 0.8585 0.225 Uiso 1 1 calc R . .
C13 C 0.8429(12) 0.6509(5) 1.0057(7) 0.098(3) Uani 1 1 d . . .
H13A H 0.8939 0.6316 1.0798 0.148 Uiso 1 1 calc R . .
H13B H 0.7731 0.6852 1.0091 0.148 Uiso 1 1 calc R . .
H13C H 0.9131 0.6723 0.9794 0.148 Uiso 1 1 calc R . .
C14 C 0.8594(11) 0.5296(5) 0.9510(8) 0.079(3) Uani 1 1 d . . .
H14A H 0.8116 0.4928 0.8990 0.118 Uiso 1 1 calc R . .
H14B H 0.8780 0.5146 1.0271 0.118 Uiso 1 1 calc R . .
H14C H 0.9515 0.5410 0.9442 0.118 Uiso 1 1 calc R . .
C15 C 0.7610(10) 0.5930(4) 0.9241(7) 0.060(2) Uani 1 1 d . . .
H15 H 0.6729 0.5813 0.9398 0.072 Uiso 1 1 calc R . .
C16 C 0.7099(6) 0.6135(3) 0.8003(5) 0.0423(12) Uani 1 1 d . . .
C17 C 0.7732(7) 0.6711(3) 0.7670(7) 0.0552(16) Uani 1 1 d . . .
H17 H 0.8430 0.6982 0.8221 0.066 Uiso 1 1 calc R . .
C18 C 0.7342(8) 0.6883(3) 0.6545(7) 0.0634(18) Uani 1 1 d . . .
H18 H 0.7774 0.7266 0.6343 0.076 Uiso 1 1 calc R . .
C19 C 0.6332(8) 0.6494(3) 0.5735(6) 0.0566(16) Uani 1 1 d . . .
H19 H 0.6088 0.6612 0.4978 0.068 Uiso 1 1 calc R . .
C20 C 0.5626(7) 0.5908(3) 0.6008(5) 0.0455(13) Uani 1 1 d . . .
C21 C 0.6021(6) 0.5728(3) 0.7160(5) 0.0394(12) Uani 1 1 d . . .
C22 C 0.4417(8) 0.5497(3) 0.5078(5) 0.0546(17) Uani 1 1 d . . .
H22 H 0.4465 0.5018 0.5360 0.066 Uiso 1 1 calc R . .
C23 C 0.2876(8) 0.5770(4) 0.4909(8) 0.079(2) Uani 1 1 d . . .
H23A H 0.2762 0.5781 0.5626 0.119 Uiso 1 1 calc R . .
H23B H 0.2140 0.5469 0.4397 0.119 Uiso 1 1 calc R . .
H23C H 0.2758 0.6232 0.4598 0.119 Uiso 1 1 calc R . .
C24 C 0.4708(12) 0.5452(5) 0.3969(7) 0.095(3) Uani 1 1 d . . .
H24A H 0.4688 0.5912 0.3666 0.143 Uiso 1 1 calc R . .
H24B H 0.3956 0.5171 0.3428 0.143 Uiso 1 1 calc R . .
H24C H 0.5660 0.5245 0.4123 0.143 Uiso 1 1 calc R . .
C25 C 0.1526(12) 0.2913(5) 0.7676(7) 0.077(2) Uani 1 1 d . . .
H25A H 0.0634 0.2670 0.7604 0.116 Uiso 1 1 calc R . .
H25B H 0.1319 0.3402 0.7543 0.116 Uiso 1 1 calc R . .
H25C H 0.2253 0.2846 0.8426 0.116 Uiso 1 1 calc R . .
C26 C 0.2608(9) 0.1878(4) 0.7110(8) 0.081(2) Uani 1 1 d . . .
H26A H 0.3440 0.1865 0.7820 0.121 Uiso 1 1 calc R . .
H26B H 0.2890 0.1687 0.6524 0.121 Uiso 1 1 calc R . .
H26C H 0.1811 0.1609 0.7170 0.121 Uiso 1 1 calc R . .
C27 C 0.2107(7) 0.2632(3) 0.6820(6) 0.0554(15) Uani 1 1 d . . .
H27 H 0.2990 0.2905 0.6898 0.067 Uiso 1 1 calc R . .
C28 C 0.0983(7) 0.2757(3) 0.5631(6) 0.0526(15) Uani 1 1 d . . .
C29 C -0.0167(9) 0.2269(4) 0.5113(7) 0.0669(19) Uani 1 1 d . . .
H29 H -0.0180 0.1861 0.5504 0.080 Uiso 1 1 calc R . .
C30 C -0.1249(9) 0.2368(5) 0.4079(7) 0.075(2) Uani 1 1 d . . .
H30 H -0.2007 0.2043 0.3784 0.091 Uiso 1 1 calc R . .
C31 C -0.1206(8) 0.2950(4) 0.3479(6) 0.069(2) Uani 1 1 d . . .
H31 H -0.1933 0.3013 0.2761 0.083 Uiso 1 1 calc R . .
C32 C -0.0080(7) 0.3465(4) 0.3920(6) 0.0568(16) Uani 1 1 d . A .
C33 C 0.1018(6) 0.3370(3) 0.5016(5) 0.0434(13) Uani 1 1 d . . .
C34 C -0.0093(9) 0.4122(8) 0.3232(6) 0.105(4) Uani 1 1 d D . .
C35 C 0.0932(18) 0.4100(14) 0.2624(15) 0.115(7) Uani 0.604(17) 1 d PDU A 1
C35' C -0.041(3) 0.3875(12) 0.1913(14) 0.083(7) Uani 0.396(17) 1 d PDU A 2
C36 C -0.174(2) 0.4463(13) 0.259(2) 0.161(11) Uani 0.604(17) 1 d PDU A 1
C36' C -0.081(2) 0.4707(9) 0.3539(16) 0.065(6) Uani 0.396(17) 1 d PDU A 2
C37 C 0.0493(7) 0.4819(4) 0.6970(7) 0.0649(18) Uani 1 1 d . . .
H37A H 0.0235 0.4576 0.7538 0.078 Uiso 1 1 calc R . .
H37B H 0.0156 0.4544 0.6280 0.078 Uiso 1 1 calc R . .
C38 C -0.0195(8) 0.5523(4) 0.6752(7) 0.0699(19) Uani 1 1 d . . .
H38A H -0.1169 0.5522 0.6791 0.084 Uiso 1 1 calc R . .
H38B H -0.0265 0.5705 0.6023 0.084 Uiso 1 1 calc R . .
C39 C 0.0925(8) 0.5929(4) 0.7735(7) 0.064(2) Uani 1 1 d . . .
H39A H 0.0686 0.5889 0.8406 0.077 Uiso 1 1 calc R . .
H39B H 0.0915 0.6418 0.7539 0.077 Uiso 1 1 calc R . .
C40 C 0.2464(9) 0.5607(4) 0.7955(7) 0.0627(19) Uani 1 1 d . . .
H40A H 0.3026 0.5896 0.7636 0.075 Uiso 1 1 calc R . .
H40B H 0.3025 0.5549 0.8761 0.075 Uiso 1 1 calc R . .
C41 C 0.5055(12) 0.3137(5) 0.5458(9) 0.092(3) Uani 1 1 d . . .
H41A H 0.4029 0.3188 0.4951 0.110 Uiso 1 1 calc R . .
H41B H 0.5184 0.2686 0.5828 0.110 Uiso 1 1 calc R . .
C42 C 0.6047(14) 0.3211(8) 0.4837(11) 0.136(4) Uani 1 1 d U . .
H42A H 0.6435 0.2757 0.4755 0.163 Uiso 1 1 calc R . .
H42B H 0.5495 0.3393 0.4084 0.163 Uiso 1 1 calc R . .
C43 C 0.7245(11) 0.3670(6) 0.5420(9) 0.103(3) Uani 1 1 d U . .
H43A H 0.7257 0.4061 0.4939 0.124 Uiso 1 1 calc R . .
H43B H 0.8183 0.3426 0.5639 0.124 Uiso 1 1 calc R . .
C44 C 0.6995(7) 0.3914(4) 0.6429(6) 0.0605(17) Uani 1 1 d . . .
H44A H 0.7716 0.3707 0.7108 0.073 Uiso 1 1 calc R . .
H44B H 0.7092 0.4417 0.6492 0.073 Uiso 1 1 calc R . .

loop_
_atom_site_aniso_label
_atom_site_aniso_U_11
_atom_site_aniso_U_22
_atom_site_aniso_U_33
_atom_site_aniso_U_23
_atom_site_aniso_U_13
_atom_site_aniso_U_12
Er1 0.03817(11) 0.03792(11) 0.03453(11) -0.00115(16) 0.01098(8) -0.00782(15)
N1 0.079(4) 0.070(4) 0.064(4) 0.029(3) -0.008(3) -0.027(3)
N2 0.051(3) 0.044(3) 0.038(3) -0.003(2) 0.017(2) -0.011(2)
N3 0.046(3) 0.051(3) 0.041(3) 0.000(2) 0.010(2) -0.014(2)
O1 0.040(2) 0.038(2) 0.065(3) -0.0070(19) 0.0097(19) -0.0005(16)
O2 0.054(3) 0.055(2) 0.059(3) -0.019(2) 0.027(2) -0.017(2)
C1 0.182(9) 0.175(11) 0.184(9) -0.012(8) 0.067(8) 0.061(8)
C2 0.164(9) 0.108(7) 0.146(9) -0.031(7) 0.024(7) 0.023(7)
C3 0.105(7) 0.118(10) 0.118(7) -0.052(8) 0.009(6) 0.027(8)
C4 0.059(4) 0.066(5) 0.053(4) -0.006(3) 0.003(3) 0.010(3)
C5 0.052(4) 0.130(8) 0.063(5) 0.003(5) 0.019(4) -0.001(5)
C6 0.054(4) 0.100(6) 0.055(4) 0.034(4) 0.002(3) -0.011(4)
C7 0.053(4) 0.051(4) 0.071(5) 0.017(3) 0.004(3) 0.000(3)
C8 0.058(4) 0.049(3) 0.053(4) -0.002(3) 0.019(3) -0.009(3)
C9 0.049(3) 0.043(3) 0.045(3) 0.003(3) 0.000(3) -0.006(3)
C10 0.124(10) 0.108(8) 0.067(6) 0.001(5) 0.039(7) 0.018(7)
C11 0.065(7) 0.185(15) 0.127(10) 0.041(10) 0.039(7) -0.015(8)
C12 0.127(10) 0.165(12) 0.144(12) -0.080(10) 0.036(9) 0.027(9)
C13 0.124(8) 0.087(6) 0.058(5) -0.021(5) 0.004(5) -0.024(6)
C14 0.089(7) 0.074(5) 0.062(5) 0.021(4) 0.016(5) -0.001(5)
C15 0.069(5) 0.060(4) 0.054(4) -0.019(3) 0.027(4) -0.029(4)
C16 0.039(3) 0.040(3) 0.047(3) -0.006(2) 0.014(2) 0.003(2)
C17 0.046(3) 0.032(3) 0.087(5) -0.004(3) 0.025(3) -0.005(2)
C18 0.066(4) 0.044(3) 0.087(5) 0.013(3) 0.036(4) -0.005(3)
C19 0.065(4) 0.047(3) 0.059(4) 0.021(3) 0.026(3) 0.009(3)
C20 0.049(3) 0.037(3) 0.053(4) 0.006(3) 0.022(3) 0.005(2)
C21 0.037(3) 0.032(3) 0.055(3) -0.005(2) 0.025(3) -0.002(2)
C22 0.077(5) 0.039(3) 0.041(4) 0.006(3) 0.015(3) 0.003(3)
C23 0.055(4) 0.076(5) 0.092(6) -0.010(4) 0.011(4) 0.006(4)
C24 0.130(8) 0.096(6) 0.059(5) -0.009(5) 0.034(5) -0.013(6)
C25 0.098(7) 0.065(5) 0.055(5) -0.009(4) 0.013(5) 0.001(5)
C26 0.074(5) 0.073(5) 0.105(7) 0.009(5) 0.046(5) 0.013(4)
C27 0.052(4) 0.049(3) 0.063(4) 0.000(3) 0.019(3) -0.010(3)
C28 0.051(4) 0.049(3) 0.062(4) -0.010(3) 0.026(3) -0.011(3)
C29 0.070(5) 0.057(4) 0.071(5) -0.008(3) 0.023(4) -0.027(3)
C30 0.062(5) 0.082(5) 0.078(5) -0.034(4) 0.021(4) -0.032(4)
C31 0.058(4) 0.095(6) 0.048(4) -0.028(4) 0.014(3) -0.015(4)
C32 0.044(3) 0.080(5) 0.043(4) -0.012(3) 0.012(3) -0.009(3)
C33 0.038(3) 0.054(3) 0.041(3) -0.013(3) 0.017(2) -0.004(2)
C34 0.078(5) 0.170(12) 0.041(3) 0.032(6) -0.008(3) -0.041(8)
C35 0.108(10) 0.132(13) 0.115(9) 0.012(8) 0.052(7) -0.020(8)
C35' 0.104(11) 0.082(10) 0.052(9) -0.003(7) 0.017(7) -0.005(8)
C36 0.151(13) 0.148(14) 0.162(13) 0.021(9) 0.035(9) 0.010(9)
C36' 0.068(9) 0.051(8) 0.061(9) 0.010(6) 0.007(7) 0.010(7)
C37 0.053(4) 0.049(4) 0.088(5) -0.008(4) 0.020(4) -0.003(3)
C38 0.052(4) 0.068(4) 0.081(5) -0.007(4) 0.015(4) 0.005(3)
C39 0.057(4) 0.050(4) 0.088(6) -0.017(4) 0.031(4) -0.003(3)
C40 0.057(4) 0.048(4) 0.069(5) -0.014(3) 0.008(4) 0.004(3)
C41 0.096(7) 0.086(6) 0.112(8) -0.066(6) 0.061(6) -0.038(5)
C42 0.131(7) 0.182(9) 0.123(7) -0.069(6) 0.081(6) -0.040(7)
C43 0.081(5) 0.132(7) 0.109(6) -0.042(5) 0.049(5) -0.016(5)
C44 0.043(3) 0.066(4) 0.071(5) -0.012(3) 0.020(3) -0.004(3)

loop_
_atom_type_symbol
_atom_type_description
_atom_type_scat_dispersion_real
_atom_type_scat_dispersion_imag
_atom_type_scat_source
C C 0.0033 0.0016 'International Tables Vol C Tables 4.2.6.8 and 6.1.1.4'
H H 0.0000 0.0000 'International Tables Vol C Tables 4.2.6.8 and 6.1.1.4'
N N 0.0061 0.0033 'International Tables Vol C Tables 4.2.6.8 and 6.1.1.4'
O O 0.0106 0.0060 'International Tables Vol C Tables 4.2.6.8 and 6.1.1.4'
Er Er -0.2586 4.9576 'International Tables Vol C Tables 4.2.6.8 and 6.1.1.4'

loop_
_geom_angle_atom_site_label_1
_geom_angle_atom_site_label_2
_geom_angle_atom_site_label_3
_geom_angle
N1 Er1 N2 95.6(2)
N1 Er1 N3 132.8(2)
N2 Er1 N3 131.50(18)
N1 Er1 O2 94.3(3)
N2 Er1 O2 88.60(16)
N3 Er1 O2 85.11(17)
N1 Er1 O1 102.2(2)
N2 Er1 O1 87.58(16)
N3 Er1 O1 85.30(17)
O2 Er1 O1 163.32(16)
C9 N1 Er1 154.9(5)
C21 N2 Er1 155.7(4)
C33 N3 Er1 147.2(4)
C40 O1 C37 108.6(5)
C40 O1 Er1 122.2(4)
C37 O1 Er1 129.0(4)
C44 O2 C41 107.1(5)
C44 O2 Er1 127.8(4)
C41 O2 Er1 124.7(4)
C4 C3 C2 113.1(9)
C4 C3 C1 110.4(12)
C2 C3 C1 113.7(11)
C9 C4 C5 119.5(7)
C9 C4 C3 117.4(8)
C5 C4 C3 123.1(9)
C6 C5 C4 121.4(8)
C7 C6 C5 118.2(7)
C6 C7 C8 122.1(7)
C7 C8 C9 120.4(7)
C7 C8 C10 119.8(7)
C9 C8 C10 119.6(7)
C4 C9 N1 120.0(7)
C4 C9 C8 118.3(6)
N1 C9 C8 121.7(7)
C8 C10 C12 112.4(10)
C8 C10 C11 112.8(9)
C12 C10 C11 110.1(11)
C14 C15 C16 112.2(7)
C14 C15 C13 107.9(8)
C16 C15 C13 113.7(6)
C17 C16 C21 119.2(6)
C17 C16 C15 120.6(6)
C21 C16 C15 120.2(5)
C18 C17 C16 121.4(6)
C19 C18 C17 120.0(6)
C18 C19 C20 121.9(6)
C21 C20 C19 118.5(6)
C21 C20 C22 120.3(5)
C19 C20 C22 121.2(6)
N2 C21 C20 118.9(5)
N2 C21 C16 122.1(5)
C20 C21 C16 119.0(5)
C23 C22 C20 111.1(6)
C23 C22 C24 113.6(7)
C20 C22 C24 112.4(6)
C25 C27 C28 109.7(6)
C25 C27 C26 109.7(6)
C28 C27 C26 115.9(6)
C29 C28 C33 118.0(6)
C29 C28 C27 120.5(6)
C33 C28 C27 121.5(5)
C30 C29 C28 123.3(7)
C29 C30 C31 118.8(7)
C30 C31 C32 122.0(7)
C33 C32 C31 118.9(7)
C33 C32 C34 120.7(6)
C31 C32 C34 120.4(6)
N3 C33 C32 121.9(6)
N3 C33 C28 119.2(5)
C32 C33 C28 118.9(6)
C36' C34 C35 130.8(16)
C36' C34 C32 112.4(9)
C35 C34 C32 114.6(13)
C36' C34 C36 49.0(12)
C35 C34 C36 118.7(14)
C32 C34 C36 114.1(11)
C36' C34 C35' 124.7(13)
C35 C34 C35' 50.6(11)
C32 C34 C35' 107.6(12)
C36 C34 C35' 80.6(13)
O1 C37 C38 106.5(5)
C37 C38 C39 100.2(6)
C38 C39 C40 106.9(6)
O1 C40 C39 103.6(6)
O2 C41 C42 104.4(7)
C43 C42 C41 110.8(8)
C42 C43 C44 106.1(8)
O2 C44 C43 107.3(6)

loop_
_geom_bond_atom_site_label_1
_geom_bond_atom_site_label_2
_geom_bond_distance
Er1 N1 2.156(6)
Er1 N2 2.177(4)
Er1 N3 2.229(5)
Er1 O2 2.357(4)
Er1 O1 2.357(4)
N1 C9 1.399(8)
N2 C21 1.406(7)
N3 C33 1.389(7)
O1 C40 1.468(8)
O1 C37 1.479(8)
O2 C44 1.465(7)
O2 C41 1.467(8)
C1 C3 1.617(17)
C2 C3 1.550(17)
C3 C4 1.471(15)
C4 C9 1.357(10)
C4 C5 1.406(12)
C5 C6 1.366(12)
C6 C7 1.343(11)
C7 C8 1.360(9)
C8 C9 1.402(9)
C8 C10 1.515(12)
C10 C12 1.577(16)
C10 C11 1.632(16)
C13 C15 1.525(10)
C14 C15 1.506(12)
C15 C16 1.515(10)
C16 C17 1.407(8)
C16 C21 1.420(8)
C17 C18 1.375(10)
C18 C19 1.351(10)
C19 C20 1.427(8)
C20 C21 1.413(8)
C20 C22 1.537(9)
C22 C23 1.528(10)
C22 C24 1.544(10)
C25 C27 1.505(11)
C26 C27 1.525(10)
C27 C28 1.517(10)
C28 C29 1.418(9)
C28 C33 1.420(9)
C29 C30 1.355(11)
C30 C31 1.363(12)
C31 C32 1.425(10)
C32 C33 1.415(9)
C32 C34 1.531(14)
C34 C36' 1.453(15)
C34 C35 1.478(13)
C34 C36 1.642(17)
C34 C35' 1.659(15)
C37 C38 1.487(10)
C38 C39 1.528(10)
C39 C40 1.548(9)
C41 C42 1.469(12)
C42 C43 1.427(14)
C43 C44 1.471(11)
